data_1509639
loop_
_publ_author_name
'Jansen, M.'
'Heidebrecht, K.'

_publ_section_title
;
 Ag18(SiO4)2(Si4O13), das erste Silbersilicat mit gemischten Anionen
;
_journal_name_full 'Zeitschrift fuer Anorganische und Allgemeine Chemie'
_journal_page_first 79
_journal_page_last 86
_journal_paper_doi 10.1002/zaac.19915970111
_journal_volume 597
_journal_year 1991
_chemical_formula_sum 'Ag18 O21 Si6'
_chemical_name_systematic 'Ag18 (Si O4)2 (Si4 O13)'
_space_group_IT_number 12
_symmetry_space_group_name_Hall '-C 2y'
_symmetry_space_group_name_H-M 'C 1 2/m 1'
_cell_angle_alpha 90
_cell_angle_beta 106.8
_cell_angle_gamma 90
_cell_formula_units_Z 2
_cell_length_a 12.725
_cell_length_b 9.714
_cell_length_c 10.73
_cell_volume 1269.733
_citation_journal_id_ASTM ZAACAB
_cod_data_source_file silver1-2_658.cif
_cod_data_source_block Ag18O21Si6
_cod_database_code 1509639

loop_
_symmetry_equiv_pos_as_xyz
x,y,z
-x,y,-z
-x,-y,-z
x,-y,z
x+1/2,y+1/2,z
-x+1/2,y+1/2,-z
-x+1/2,-y+1/2,-z
x+1/2,-y+1/2,z

loop_
_atom_site_label
_atom_site_type_symbol
_atom_site_fract_x
_atom_site_fract_y
_atom_site_fract_z
_atom_site_occupancy
_atom_site_U_iso_or_equiv
O8 O-2 0.6245 0.362 0.5754 1 0.0
O4 O-2 0.7961 0.5 0.5477 1 0.0
O2 O-2 0.7526 0.5 0.7815 1 0.0
Ag4 Ag+1 0.48293 0.3435 0.6501 1 0.0
Ag2 Ag+1 0.81954 0.1747 0.13109 1 0.0
O7 O-2 1.3889 0.6357 0.7862 1 0.0
Ag1 Ag+1 0.5391 0 0.37109 1 0.0
Ag5 Ag+1 0.58361 0.14498 0.13691 1 0.0
O6 O-2 1.1113 0.3619 0.9254 1 0.0
O3 O-2 1.2903 0.5 0.9325 1 0.0
Ag3 Ag+1 0.27706 0.16978 0.38174 1 0.0
O5 O-2 0.5 0.5 0 1 0.0
O1 O-2 1.1286 0.5 0.7148 1 0.0
Si3 Si+4 0.3953 0.5 0.8729 1 0.0
Si2 Si+4 1.1993 0 0.6206 1 0.0
Si1 Si+4 1.1559 0.5 0.8716 1 0.0
